data_4502877
loop_
_publ_author_name
'Song, Xue-Zhi'
'Song, Shu-Yan'
'Qin, Chao'
'Su, Sheng-Qun'
'Zhao, Shu-Na'
'Zhu, Min'
'Hao, Zhao-Min'
'Zhang, Hong-Jie'

_publ_section_title
;
 Syntheses, Structures, and Photoluminescent Properties of Coordination
 Polymers Based on 1,4-Bis(imidazol-l-yl-methyl)benzene and Various
 Aromatic Dicarboxylic Acids
;
_journal_issue 1
_journal_name_full 'Crystal Growth &amp; Design'
_journal_page_first 253
_journal_paper_doi 10.1021/cg201025u
_journal_volume 12
_journal_year 2012
_chemical_formula_moiety '[Cd(p-BDC)(bix)](DMF)2'
_chemical_formula_sum 'C28 H32 Cd N6 O6'
_chemical_formula_weight 661.00
_chemical_name_systematic ?
_space_group_IT_number 13
_symmetry_cell_setting monoclinic
_symmetry_space_group_name_Hall '-P 2yc'
_symmetry_space_group_name_H-M 'P 1 2/c 1'
_atom_sites_solution_hydrogens geom
_atom_sites_solution_primary direct
_atom_sites_solution_secondary difmap
_audit_creation_method SHELXL-97
_cell_angle_alpha 90.00
_cell_angle_beta 111.930(2)
_cell_angle_gamma 90.00
_cell_formula_units_Z 4
_cell_length_a 17.3468(8)
_cell_length_b 7.2668(3)
_cell_length_c 24.8936(9)
_cell_measurement_temperature 187(2)
_cell_volume 2910.9(2)
_computing_cell_refinement 'Bruker SAINT'
_computing_data_collection 'Bruker APEX2'
_computing_data_reduction 'Bruker SAINT'
_computing_molecular_graphics 'Bruker SHELXTL'
_computing_publication_material 'Bruker SHELXTL'
_computing_structure_refinement 'SHELXL-97 (Sheldrick, 1997)'
_computing_structure_solution 'SHELXS-97 (Sheldrick, 1997)'
_diffrn_ambient_temperature 187(2)
_diffrn_measured_fraction_theta_full 0.996
_diffrn_measured_fraction_theta_max 0.996
_diffrn_measurement_device_type 'Bruker APEX-II CCD'
_diffrn_measurement_method '\f and \w scans'
_diffrn_radiation_monochromator graphite
_diffrn_radiation_source 'fine-focus sealed tube'
_diffrn_radiation_type MoK\a
_diffrn_radiation_wavelength 0.71073
_diffrn_reflns_av_R_equivalents 0.0288
_diffrn_reflns_av_sigmaI/netI 0.0347
_diffrn_reflns_limit_h_max 21
_diffrn_reflns_limit_h_min -21
_diffrn_reflns_limit_k_max 8
_diffrn_reflns_limit_k_min -8
_diffrn_reflns_limit_l_max 30
_diffrn_reflns_limit_l_min -25
_diffrn_reflns_number 15547
_diffrn_reflns_theta_full 26.09
_diffrn_reflns_theta_max 26.09
_diffrn_reflns_theta_min 1.27
_exptl_absorpt_coefficient_mu 0.802
_exptl_absorpt_correction_T_max 0.435
_exptl_absorpt_correction_T_min 0.298
_exptl_absorpt_correction_type multi-scan
_exptl_absorpt_process_details 'SADABS, Sheldrick, 1996'
_exptl_crystal_colour colorless
_exptl_crystal_density_diffrn 1.508
_exptl_crystal_density_method 'not measured'
_exptl_crystal_description block
_exptl_crystal_F_000 1352
_exptl_crystal_size_max 0.27
_exptl_crystal_size_mid 0.24
_exptl_crystal_size_min 0.20
_refine_diff_density_max 0.700
_refine_diff_density_min -0.723
_refine_diff_density_rms 0.087
_refine_ls_extinction_method none
_refine_ls_goodness_of_fit_ref 1.042
_refine_ls_hydrogen_treatment constr
_refine_ls_matrix_type full
_refine_ls_number_parameters 338
_refine_ls_number_reflns 5743
_refine_ls_number_restraints 0
_refine_ls_restrained_S_all 1.042
_refine_ls_R_factor_all 0.0525
_refine_ls_R_factor_gt 0.0396
_refine_ls_shift/su_max 0.001
_refine_ls_shift/su_mean 0.000
_refine_ls_structure_factor_coef Fsqd
_refine_ls_weighting_details 'calc w=1/[\s^2^(Fo^2^)+(0.0498P)^2^+4.9287P] where P=(Fo^2^+2Fc^2^)/3'
_refine_ls_weighting_scheme calc
_refine_ls_wR_factor_gt 0.1040
_refine_ls_wR_factor_ref 0.1121
_reflns_number_gt 4622
_reflns_number_total 5743
_reflns_threshold_expression >2sigma(I)
_cod_data_source_file cg201025u_si_002.cif
_cod_data_source_block 3
_cod_depositor_comments
;
The following automatic conversions were performed:

'_symmetry_cell_setting' value 'Monoclinic' changed to 'monoclinic'
according to /home/saulius/struct/CIF-dictionaries/cif_core.dic
dictionary named 'cif_core.dic' version 2.4.1 from 2010-06-29.

Automatic conversion script
Id: cif_fix_values 1715 2011-07-08 13:25:40Z adriana 

The following automatic conversions were performed:

'_exptl_absorpt_correction_type' value 'multi-scans' was replaced
with the value 'multi-scan' as specified in the replacement file
'src/cod-tools/trunk/data/replacement-values/replacement_values.lst'.

Automatic conversion script
Id: cif_fix_values 5376 2017-05-30 11:51:03Z andrius 
;
_cod_original_sg_symbol_H-M P2/c
_cod_database_code 4502877

loop_
_symmetry_equiv_pos_as_xyz
'x, y, z'
'-x, y, -z+1/2'
'-x, -y, -z'
'x, -y, z-1/2'

loop_
_atom_site_label
_atom_site_type_symbol
_atom_site_fract_x
_atom_site_fract_y
_atom_site_fract_z
_atom_site_U_iso_or_equiv
_atom_site_adp_type
_atom_site_occupancy
_atom_site_symmetry_multiplicity
_atom_site_calc_flag
_atom_site_refinement_flags
Cd2 Cd 0.0000 -0.53379(5) -0.2500 0.02418(12) Uani 1 2 d S
Cd1 Cd 0.5000 -1.50118(5) -0.2500 0.02458(12) Uani 1 2 d S
O1 O 0.36192(16) -1.3908(4) -0.29096(13) 0.0428(7) Uani 1 1 d .
O2 O 0.44369(17) -1.2707(4) -0.20910(13) 0.0508(8) Uani 1 1 d .
O3 O 0.13608(16) -0.6397(4) -0.21789(13) 0.0424(7) Uani 1 1 d .
O4 O 0.04876(17) -0.7724(4) -0.29584(13) 0.0483(8) Uani 1 1 d .
N1 N 0.02652(18) -0.3302(4) -0.17679(13) 0.0288(7) Uani 1 1 d .
N2 N 0.07069(19) -0.0850(4) -0.12255(13) 0.0297(7) Uani 1 1 d .
N3 N 0.51770(18) -1.7055(4) -0.17842(13) 0.0291(7) Uani 1 1 d .
N4 N 0.55271(19) -1.9469(4) -0.12152(13) 0.0304(7) Uani 1 1 d .
C1 C 0.3088(2) -1.1450(5) -0.25251(16) 0.0292(8) Uani 1 1 d .
C2 C 0.2260(2) -1.1800(5) -0.28648(16) 0.0315(8) Uani 1 1 d .
H2 H 0.2116 -1.2869 -0.3085 0.038 Uiso 1 1 calc R
C3 C 0.1647(2) -1.0554(5) -0.28751(17) 0.0308(8) Uani 1 1 d .
H3 H 0.1094 -1.0802 -0.3099 0.037 Uiso 1 1 calc R
C4 C 0.1853(2) -0.8935(5) -0.25523(16) 0.0276(8) Uani 1 1 d .
C5 C 0.2684(2) -0.8596(5) -0.22103(18) 0.0361(9) Uani 1 1 d .
H5 H 0.2830 -0.7526 -0.1990 0.043 Uiso 1 1 calc R
C6 C 0.3294(2) -0.9846(5) -0.2197(2) 0.0371(10) Uani 1 1 d .
H6 H 0.3846 -0.9610 -0.1968 0.045 Uiso 1 1 calc R
C7 C 0.3756(2) -1.2782(5) -0.25081(17) 0.0300(8) Uani 1 1 d .
C8 C 0.1190(2) -0.7591(5) -0.25665(17) 0.0288(8) Uani 1 1 d .
C20 C 0.5510(2) -1.8710(5) -0.17080(16) 0.0292(8) Uani 1 1 d .
H20 H 0.5708 -1.9280 -0.1965 0.035 Uiso 1 1 calc R
C21 C 0.4974(2) -1.6746(6) -0.13092(17) 0.0362(9) Uani 1 1 d .
H21 H 0.4729 -1.5679 -0.1241 0.043 Uiso 1 1 calc R
C22 C 0.5184(3) -1.8222(6) -0.09574(17) 0.0391(10) Uani 1 1 d .
H22 H 0.5111 -1.8365 -0.0608 0.047 Uiso 1 1 calc R
C19 C 0.5869(3) -2.1301(5) -0.09830(17) 0.0377(9) Uani 1 1 d .
H19A H 0.5978 -2.1991 -0.1281 0.045 Uiso 1 1 calc R
H19B H 0.5460 -2.1975 -0.0882 0.045 Uiso 1 1 calc R
C16 C 0.6660(2) -2.1143(5) -0.04566(16) 0.0323(9) Uani 1 1 d .
C15 C 0.7414(3) -2.1152(5) -0.05191(17) 0.0376(9) Uani 1 1 d .
H15 H 0.7433 -2.1215 -0.0887 0.045 Uiso 1 1 calc R
C14 C 0.8157(3) -2.1066(5) -0.00286(17) 0.0381(9) Uani 1 1 d .
H14 H 0.8666 -2.1081 -0.0073 0.046 Uiso 1 1 calc R
C13 C 0.8132(2) -2.0961(5) 0.05203(16) 0.0320(8) Uani 1 1 d .
C18 C 0.7376(3) -2.0929(6) 0.05777(17) 0.0384(9) Uani 1 1 d .
H18 H 0.7356 -2.0848 0.0945 0.046 Uiso 1 1 calc R
C17 C 0.6635(3) -2.1016(6) 0.00912(18) 0.0392(9) Uani 1 1 d .
H17 H 0.6126 -2.0988 0.0136 0.047 Uiso 1 1 calc R
C12 C 0.1064(2) 0.1001(5) -0.10449(17) 0.0358(9) Uani 1 1 d .
H12A H 0.0663 0.1752 -0.0958 0.043 Uiso 1 1 calc R
H12B H 0.1166 0.1575 -0.1364 0.043 Uiso 1 1 calc R
C9 C 0.0607(2) -0.1663(5) -0.17285(16) 0.0302(8) Uani 1 1 d .
H9 H 0.0759 -0.1139 -0.2015 0.036 Uiso 1 1 calc R
C10 C 0.0142(2) -0.3542(5) -0.12562(17) 0.0347(9) Uani 1 1 d .
H10 H -0.0087 -0.4582 -0.1156 0.042 Uiso 1 1 calc R
C11 C 0.0406(3) -0.2034(5) -0.09242(17) 0.0372(9) Uani 1 1 d .
H11 H 0.0387 -0.1836 -0.0560 0.045 Uiso 1 1 calc R
O5 O 0.0221(2) -0.2199(5) 0.03998(16) 0.0649(10) Uiso 1 1 d .
N5 N 0.1544(2) -0.3231(5) 0.08302(17) 0.0472(9) Uiso 1 1 d .
C23 C 0.0935(3) -0.1996(7) 0.0753(2) 0.0515(12) Uiso 1 1 d .
C25 C 0.2381(3) -0.2899(8) 0.1241(2) 0.0630(14) Uiso 1 1 d .
C24 C 0.1364(4) -0.4926(8) 0.0504(3) 0.0674(16) Uiso 1 1 d .
N6 N 0.6762(3) -1.6276(6) 0.07517(18) 0.0543(10) Uiso 1 1 d .
O6 O 0.5435(3) -1.7301(9) 0.04054(18) 0.112(2) Uani 1 1 d .
C26 C 0.6061(6) -1.7261(12) 0.0784(4) 0.043(2) Uiso 0.50 1 d P
C26' C 0.6085(7) -1.6145(15) 0.0382(5) 0.063(3) Uiso 0.50 1 d P
C27' C 0.7029(7) -1.6789(16) 0.1374(5) 0.069(3) Uiso 0.50 1 d P
C27 C 0.7468(7) -1.6043(16) 0.1247(5) 0.066(3) Uiso 0.50 1 d P
C28 C 0.6754(7) -1.6013(16) 0.0142(5) 0.068(3) Uiso 0.50 1 d P
C28' C 0.7570(8) -1.5622(18) 0.0640(6) 0.081(4) Uiso 0.50 1 d P

loop_
_atom_site_aniso_label
_atom_site_aniso_U_11
_atom_site_aniso_U_22
_atom_site_aniso_U_33
_atom_site_aniso_U_23
_atom_site_aniso_U_13
_atom_site_aniso_U_12
Cd2 0.0202(2) 0.02316(19) 0.0271(2) 0.000 0.00639(16) 0.000
Cd1 0.0205(2) 0.0243(2) 0.0268(2) 0.000 0.00630(16) 0.000
O1 0.0267(15) 0.0454(17) 0.0491(18) -0.0190(14) 0.0059(13) 0.0068(12)
O2 0.0303(16) 0.0557(19) 0.0506(19) -0.0213(15) -0.0032(15) 0.0152(14)
O3 0.0273(15) 0.0422(16) 0.0500(18) -0.0162(14) 0.0054(13) 0.0056(12)
O4 0.0278(15) 0.0523(18) 0.0531(19) -0.0189(15) 0.0018(14) 0.0106(13)
N1 0.0243(16) 0.0300(16) 0.0307(18) -0.0027(13) 0.0089(14) -0.0012(13)
N2 0.0302(17) 0.0280(16) 0.0234(17) -0.0017(13) 0.0013(13) 0.0007(13)
N3 0.0280(17) 0.0298(16) 0.0275(17) 0.0005(13) 0.0081(14) 0.0009(13)
N4 0.0268(17) 0.0323(16) 0.0244(17) 0.0040(13) 0.0005(13) -0.0013(13)
C1 0.0243(19) 0.0302(19) 0.031(2) -0.0019(15) 0.0079(16) 0.0015(15)
C2 0.028(2) 0.0291(19) 0.034(2) -0.0072(16) 0.0075(17) -0.0015(15)
C3 0.0207(18) 0.036(2) 0.031(2) -0.0038(16) 0.0047(16) -0.0014(15)
C4 0.0248(19) 0.0281(18) 0.029(2) -0.0007(15) 0.0092(16) 0.0002(14)
C5 0.028(2) 0.033(2) 0.043(2) -0.0125(18) 0.0088(18) -0.0020(16)
C6 0.022(2) 0.036(2) 0.046(3) -0.0118(17) 0.0040(19) 0.0008(15)
C7 0.0251(19) 0.0291(19) 0.036(2) -0.0022(16) 0.0114(17) 0.0000(15)
C8 0.0234(19) 0.0273(18) 0.036(2) 0.0017(16) 0.0119(17) -0.0007(14)
C20 0.0261(19) 0.0329(19) 0.025(2) 0.0014(15) 0.0060(16) 0.0008(15)
C21 0.037(2) 0.039(2) 0.032(2) -0.0030(17) 0.0127(18) 0.0031(17)
C22 0.044(2) 0.048(2) 0.025(2) -0.0002(18) 0.0121(19) 0.0011(19)
C19 0.040(2) 0.031(2) 0.030(2) 0.0033(16) -0.0013(18) -0.0019(17)
C16 0.034(2) 0.0239(18) 0.029(2) 0.0028(15) -0.0005(17) 0.0013(15)
C15 0.044(2) 0.039(2) 0.022(2) 0.0005(16) 0.0044(18) 0.0017(18)
C14 0.036(2) 0.039(2) 0.034(2) -0.0016(17) 0.0060(18) 0.0031(18)
C13 0.035(2) 0.0228(17) 0.028(2) -0.0015(15) -0.0007(17) 0.0013(15)
C18 0.043(2) 0.041(2) 0.025(2) -0.0012(17) 0.0058(18) 0.0020(18)
C17 0.034(2) 0.044(2) 0.034(2) 0.0003(18) 0.0063(18) 0.0011(18)
C12 0.040(2) 0.0244(18) 0.031(2) -0.0018(16) -0.0015(18) 0.0001(16)
C9 0.031(2) 0.0317(19) 0.026(2) 0.0018(15) 0.0076(16) -0.0016(16)
C10 0.037(2) 0.036(2) 0.032(2) 0.0048(17) 0.0123(18) -0.0011(17)
C11 0.046(2) 0.039(2) 0.025(2) -0.0019(16) 0.0118(19) -0.0007(18)
O6 0.051(2) 0.229(6) 0.059(3) 0.027(3) 0.022(2) -0.001(3)

loop_
_atom_type_symbol
_atom_type_description
_atom_type_scat_dispersion_real
_atom_type_scat_dispersion_imag
_atom_type_scat_source
C C 0.0033 0.0016 'International Tables Vol C Tables 4.2.6.8 and 6.1.1.4'
Cd Cd -0.8075 1.2024 'International Tables Vol C Tables 4.2.6.8 and 6.1.1.4'
N N 0.0061 0.0033 'International Tables Vol C Tables 4.2.6.8 and 6.1.1.4'
O O 0.0106 0.0060 'International Tables Vol C Tables 4.2.6.8 and 6.1.1.4'
H H 0.0000 0.0000 'International Tables Vol C Tables 4.2.6.8 and 6.1.1.4'

loop_
_geom_angle_atom_site_label_1
_geom_angle_atom_site_label_2
_geom_angle_atom_site_label_3
_geom_angle
_geom_angle_site_symmetry_1
_geom_angle_site_symmetry_3
N1 Cd2 N1 98.10(16) . 2_554
N1 Cd2 O3 111.68(11) . 2_554
N1 Cd2 O3 93.71(10) 2_554 2_554
N1 Cd2 O3 93.71(10) . .
N1 Cd2 O3 111.68(11) 2_554 .
O3 Cd2 O3 141.30(14) 2_554 .
N1 Cd2 O4 95.25(11) . 2_554
N1 Cd2 O4 148.95(10) 2_554 2_554
O3 Cd2 O4 55.26(9) 2_554 2_554
O3 Cd2 O4 95.19(10) . 2_554
N1 Cd2 O4 148.95(10) . .
N1 Cd2 O4 95.25(11) 2_554 .
O3 Cd2 O4 95.19(10) 2_554 .
O3 Cd2 O4 55.26(9) . .
O4 Cd2 O4 87.33(17) 2_554 .
N1 Cd2 C8 106.20(11) . 2_554
N1 Cd2 C8 121.28(11) 2_554 2_554
O3 Cd2 C8 27.63(10) 2_554 2_554
O3 Cd2 C8 118.84(11) . 2_554
O4 Cd2 C8 27.67(10) 2_554 2_554
O4 Cd2 C8 90.26(11) . 2_554
N1 Cd2 C8 121.28(11) . .
N1 Cd2 C8 106.20(11) 2_554 .
O3 Cd2 C8 118.84(11) 2_554 .
O3 Cd2 C8 27.63(10) . .
O4 Cd2 C8 90.26(11) 2_554 .
O4 Cd2 C8 27.67(10) . .
C8 Cd2 C8 104.97(15) 2_554 .
N3 Cd1 N3 97.45(15) 2_654 .
N3 Cd1 O2 148.88(10) 2_654 .
N3 Cd1 O2 94.75(11) . .
N3 Cd1 O2 94.75(11) 2_654 2_654
N3 Cd1 O2 148.88(10) . 2_654
O2 Cd1 O2 89.26(18) . 2_654
N3 Cd1 O1 112.44(11) 2_654 2_654
N3 Cd1 O1 93.76(10) . 2_654
O2 Cd1 O1 95.13(11) . 2_654
O2 Cd1 O1 55.12(9) 2_654 2_654
N3 Cd1 O1 93.76(10) 2_654 .
N3 Cd1 O1 112.44(11) . .
O2 Cd1 O1 55.12(9) . .
O2 Cd1 O1 95.13(11) 2_654 .
O1 Cd1 O1 140.36(14) 2_654 .
N3 Cd1 C7 105.96(11) 2_654 2_654
N3 Cd1 C7 121.27(11) . 2_654
O2 Cd1 C7 91.69(11) . 2_654
O2 Cd1 C7 27.63(10) 2_654 2_654
O1 Cd1 C7 27.51(10) 2_654 2_654
O1 Cd1 C7 118.61(11) . 2_654
N3 Cd1 C7 121.27(11) 2_654 .
N3 Cd1 C7 105.96(11) . .
O2 Cd1 C7 27.63(10) . .
O2 Cd1 C7 91.69(11) 2_654 .
O1 Cd1 C7 118.61(11) 2_654 .
O1 Cd1 C7 27.51(10) . .
C7 Cd1 C7 106.00(15) 2_654 .
C7 O1 Cd1 91.0(2) . .
C7 O2 Cd1 91.5(2) . .
C8 O3 Cd2 92.7(2) . .
C8 O4 Cd2 89.3(2) . .
C9 N1 C10 105.4(3) . .
C9 N1 Cd2 127.1(3) . .
C10 N1 Cd2 127.4(2) . .
C9 N2 C11 107.0(3) . .
C9 N2 C12 125.5(3) . .
C11 N2 C12 127.5(3) . .
C20 N3 C21 105.4(3) . .
C20 N3 Cd1 129.8(3) . .
C21 N3 Cd1 124.8(2) . .
C20 N4 C22 107.0(3) . .
C20 N4 C19 126.7(3) . .
C22 N4 C19 126.3(3) . .
C6 C1 C2 119.4(3) . .
C6 C1 C7 119.9(3) . .
C2 C1 C7 120.8(3) . .
C3 C2 C1 120.1(3) . .
C3 C2 H2 120.0 . .
C1 C2 H2 120.0 . .
C2 C3 C4 120.6(3) . .
C2 C3 H3 119.7 . .
C4 C3 H3 119.7 . .
C3 C4 C5 119.0(3) . .
C3 C4 C8 120.4(3) . .
C5 C4 C8 120.5(3) . .
C6 C5 C4 120.3(4) . .
C6 C5 H5 119.9 . .
C4 C5 H5 119.9 . .
C5 C6 C1 120.6(4) . .
C5 C6 H6 119.7 . .
C1 C6 H6 119.7 . .
O1 C7 O2 122.3(3) . .
O1 C7 C1 119.3(3) . .
O2 C7 C1 118.5(3) . .
O1 C7 Cd1 61.45(19) . .
O2 C7 Cd1 60.9(2) . .
C1 C7 Cd1 176.6(3) . .
O3 C8 O4 122.6(3) . .
O3 C8 C4 118.5(3) . .
O4 C8 C4 119.0(3) . .
O3 C8 Cd2 59.65(19) . .
O4 C8 Cd2 63.1(2) . .
C4 C8 Cd2 174.5(3) . .
N3 C20 N4 111.6(3) . .
N3 C20 H20 124.2 . .
N4 C20 H20 124.2 . .
C22 C21 N3 109.6(4) . .
C22 C21 H21 125.2 . .
N3 C21 H21 125.2 . .
C21 C22 N4 106.4(3) . .
C21 C22 H22 126.8 . .
N4 C22 H22 126.8 . .
N4 C19 C16 111.8(3) . .
N4 C19 H19A 109.3 . .
C16 C19 H19A 109.3 . .
N4 C19 H19B 109.3 . .
C16 C19 H19B 109.3 . .
H19A C19 H19B 107.9 . .
C15 C16 C17 119.6(4) . .
C15 C16 C19 119.8(4) . .
C17 C16 C19 120.6(4) . .
C16 C15 C14 120.3(4) . .
C16 C15 H15 119.9 . .
C14 C15 H15 119.9 . .
C13 C14 C15 120.2(4) . .
C13 C14 H14 119.9 . .
C15 C14 H14 119.9 . .
C18 C13 C14 119.1(4) . .
C18 C13 C12 121.3(4) . 3_635
C14 C13 C12 119.5(4) . 3_635
C13 C18 C17 121.0(4) . .
C13 C18 H18 119.5 . .
C17 C18 H18 119.5 . .
C16 C17 C18 119.9(4) . .
C16 C17 H17 120.1 . .
C18 C17 H17 120.1 . .
N2 C12 C13 113.0(3) . 3_635
N2 C12 H12A 109.0 . .
C13 C12 H12A 109.0 3_635 .
N2 C12 H12B 109.0 . .
C13 C12 H12B 109.0 3_635 .
H12A C12 H12B 107.8 . .
N1 C9 N2 111.5(3) . .
N1 C9 H9 124.2 . .
N2 C9 H9 124.2 . .
C11 C10 N1 109.3(3) . .
C11 C10 H10 125.4 . .
N1 C10 H10 125.4 . .
C10 C11 N2 106.7(3) . .
C10 C11 H11 126.6 . .
N2 C11 H11 126.6 . .
C23 N5 C24 119.8(4) . .
C23 N5 C25 121.1(4) . .
C24 N5 C25 119.2(4) . .
O5 C23 N5 123.3(5) . .
C26' N6 C27 164.4(8) . .
C26' N6 C26 58.4(7) . .
C27 N6 C26 119.7(7) . .
C26' N6 C27' 131.0(8) . .
C27 N6 C27' 43.7(6) . .
C26 N6 C27' 76.0(6) . .
C26' N6 C28 65.3(7) . .
C27 N6 C28 123.1(7) . .
C26 N6 C28 115.2(7) . .
C27' N6 C28 161.9(7) . .
C26' N6 C28' 121.0(8) . .
C27 N6 C28' 65.0(7) . .
C26 N6 C28' 166.2(7) . .
C27' N6 C28' 107.7(7) . .
C28 N6 C28' 58.1(6) . .
C26 O6 C26' 59.8(7) . .
O6 C26 C26' 70.9(8) . .
O6 C26 N6 121.9(8) . .
C26' C26 N6 51.4(6) . .
O6 C26 C27' 170.5(9) . .
C26' C26 C27' 102.8(8) . .
N6 C26 C27' 53.3(5) . .
N6 C26' C26 70.2(8) . .
N6 C26' O6 119.1(9) . .
C26 C26' O6 49.3(6) . .
N6 C26' C28 68.0(8) . .
C26 C26' C28 126.9(11) . .
O6 C26' C28 143.1(10) . .
C27 C27' N6 63.0(9) . .
C27 C27' C26 113.8(12) . .
N6 C27' C26 50.8(5) . .
C27' C27 N6 73.3(10) . .
C27' C27 C28' 135.2(13) . .
N6 C27 C28' 63.9(7) . .
C26' C28 C28' 108.2(10) . .
C26' C28 N6 46.7(6) . .
C28' C28 N6 63.4(7) . .
C28 C28' N6 58.4(7) . .
C28 C28' C27 109.4(10) . .
N6 C28' C27 51.0(6) . .

loop_
_geom_bond_atom_site_label_1
_geom_bond_atom_site_label_2
_geom_bond_distance
_geom_bond_site_symmetry_2
Cd2 N1 2.257(3) .
Cd2 N1 2.257(3) 2_554
Cd2 O3 2.322(3) 2_554
Cd2 O3 2.322(3) .
Cd2 O4 2.397(3) 2_554
Cd2 O4 2.397(3) .
Cd2 C8 2.688(4) 2_554
Cd2 C8 2.688(4) .
Cd1 N3 2.251(3) 2_654
Cd1 N3 2.251(3) .
Cd1 O2 2.353(3) .
Cd1 O2 2.353(3) 2_654
Cd1 O1 2.366(3) 2_654
Cd1 O1 2.366(3) .
Cd1 C7 2.693(4) 2_654
Cd1 C7 2.693(4) .
O1 C7 1.244(4) .
O2 C7 1.249(5) .
O3 C8 1.248(4) .
O4 C8 1.249(4) .
N1 C9 1.317(5) .
N1 C10 1.379(5) .
N2 C9 1.336(5) .
N2 C11 1.367(5) .
N2 C12 1.479(5) .
N3 C20 1.317(5) .
N3 C21 1.372(5) .
N4 C20 1.335(5) .
N4 C22 1.368(5) .
N4 C19 1.484(5) .
C1 C6 1.391(5) .
C1 C2 1.391(5) .
C1 C7 1.498(5) .
C2 C3 1.389(5) .
C2 H2 0.9300 .
C3 C4 1.394(5) .
C3 H3 0.9300 .
C4 C5 1.395(5) .
C4 C8 1.499(5) .
C5 C6 1.386(5) .
C5 H5 0.9300 .
C6 H6 0.9300 .
C20 H20 0.9300 .
C21 C22 1.346(6) .
C21 H21 0.9300 .
C22 H22 0.9300 .
C19 C16 1.507(5) .
C19 H19A 0.9700 .
C19 H19B 0.9700 .
C16 C15 1.374(6) .
C16 C17 1.384(6) .
C15 C14 1.407(5) .
C15 H15 0.9300 .
C14 C13 1.385(6) .
C14 H14 0.9300 .
C13 C18 1.371(6) .
C13 C12 1.513(5) 3_635
C18 C17 1.401(5) .
C18 H18 0.9300 .
C17 H17 0.9300 .
C12 C13 1.513(5) 3_635
C12 H12A 0.9700 .
C12 H12B 0.9700 .
C9 H9 0.9300 .
C10 C11 1.346(5) .
C10 H10 0.9300 .
C11 H11 0.9300 .
O5 C23 1.231(6) .
N5 C23 1.344(6) .
N5 C24 1.445(7) .
N5 C25 1.451(6) .
N6 C26' 1.196(11) .
N6 C27 1.386(12) .
N6 C26 1.439(10) .
N6 C27' 1.490(12) .
N6 C28 1.525(12) .
N6 C28' 1.601(13) .
O6 C26 1.142(10) .
O6 C26' 1.425(12) .
C26 C26' 1.303(14) .
C26 C27' 1.803(15) .
C26' C28 1.494(15) .
C27' C27 1.075(14) .
C27 C28' 1.616(17) .
C28 C28' 1.520(17) .

loop_
_geom_torsion_atom_site_label_1
_geom_torsion_atom_site_label_2
_geom_torsion_atom_site_label_3
_geom_torsion_atom_site_label_4
_geom_torsion
_geom_torsion_site_symmetry_1
_geom_torsion_site_symmetry_4
N3 Cd1 O1 C7 -178.9(2) 2_654 .
N3 Cd1 O1 C7 81.4(2) . .
O2 Cd1 O1 C7 1.7(2) . .
O2 Cd1 O1 C7 -83.8(2) 2_654 .
O1 Cd1 O1 C7 -46.1(2) 2_654 .
C7 Cd1 O1 C7 -68.4(3) 2_654 .
N3 Cd1 O2 C7 -2.9(4) 2_654 .
N3 Cd1 O2 C7 -115.8(3) . .
O2 Cd1 O2 C7 95.1(3) 2_654 .
O1 Cd1 O2 C7 149.9(2) 2_654 .
O1 Cd1 O2 C7 -1.7(2) . .
C7 Cd1 O2 C7 122.6(2) 2_654 .
N1 Cd2 O3 C8 176.2(2) . .
N1 Cd2 O3 C8 -83.6(2) 2_554 .
O3 Cd2 O3 C8 43.9(2) 2_554 .
O4 Cd2 O3 C8 80.6(2) 2_554 .
O4 Cd2 O3 C8 -2.5(2) . .
C8 Cd2 O3 C8 65.4(3) 2_554 .
N1 Cd2 O4 C8 0.1(4) . .
N1 Cd2 O4 C8 115.4(2) 2_554 .
O3 Cd2 O4 C8 -150.4(2) 2_554 .
O3 Cd2 O4 C8 2.5(2) . .
O4 Cd2 O4 C8 -95.7(2) 2_554 .
C8 Cd2 O4 C8 -123.2(2) 2_554 .
N1 Cd2 N1 C9 -32.4(3) 2_554 .
O3 Cd2 N1 C9 -129.7(3) 2_554 .
O3 Cd2 N1 C9 80.1(3) . .
O4 Cd2 N1 C9 175.7(3) 2_554 .
O4 Cd2 N1 C9 82.2(4) . .
C8 Cd2 N1 C9 -158.4(3) 2_554 .
C8 Cd2 N1 C9 82.2(3) . .
N1 Cd2 N1 C10 151.0(3) 2_554 .
O3 Cd2 N1 C10 53.7(3) 2_554 .
O3 Cd2 N1 C10 -96.4(3) . .
O4 Cd2 N1 C10 -0.9(3) 2_554 .
O4 Cd2 N1 C10 -94.4(3) . .
C8 Cd2 N1 C10 25.0(3) 2_554 .
C8 Cd2 N1 C10 -94.4(3) . .
N3 Cd1 N3 C20 31.7(3) 2_654 .
O2 Cd1 N3 C20 -177.0(3) . .
O2 Cd1 N3 C20 -80.5(4) 2_654 .
O1 Cd1 N3 C20 -81.5(3) 2_654 .
O1 Cd1 N3 C20 128.9(3) . .
C7 Cd1 N3 C20 -82.1(3) 2_654 .
C7 Cd1 N3 C20 157.3(3) . .
N3 Cd1 N3 C21 -151.2(3) 2_654 .
O2 Cd1 N3 C21 0.1(3) . .
O2 Cd1 N3 C21 96.6(3) 2_654 .
O1 Cd1 N3 C21 95.6(3) 2_654 .
O1 Cd1 N3 C21 -54.0(3) . .
C7 Cd1 N3 C21 95.0(3) 2_654 .
C7 Cd1 N3 C21 -25.6(3) . .
C6 C1 C2 C3 0.0(6) . .
C7 C1 C2 C3 179.9(4) . .
C1 C2 C3 C4 0.8(6) . .
C2 C3 C4 C5 -1.0(6) . .
C2 C3 C4 C8 179.7(3) . .
C3 C4 C5 C6 0.6(6) . .
C8 C4 C5 C6 179.8(4) . .
C4 C5 C6 C1 0.2(7) . .
C2 C1 C6 C5 -0.5(6) . .
C7 C1 C6 C5 179.7(4) . .
Cd1 O1 C7 O2 -3.1(4) . .
Cd1 O1 C7 C1 176.2(3) . .
Cd1 O2 C7 O1 3.2(4) . .
Cd1 O2 C7 C1 -176.2(3) . .
C6 C1 C7 O1 -159.6(4) . .
C2 C1 C7 O1 20.5(6) . .
C6 C1 C7 O2 19.7(6) . .
C2 C1 C7 O2 -160.2(4) . .
C6 C1 C7 Cd1 -59(5) . .
C2 C1 C7 Cd1 121(5) . .
N3 Cd1 C7 O1 1.3(3) 2_654 .
N3 Cd1 C7 O1 -108.1(2) . .
O2 Cd1 C7 O1 -177.0(4) . .
O2 Cd1 C7 O1 97.9(2) 2_654 .
O1 Cd1 C7 O1 148.40(19) 2_654 .
C7 Cd1 C7 O1 121.9(3) 2_654 .
N3 Cd1 C7 O2 178.2(2) 2_654 .
N3 Cd1 C7 O2 68.9(3) . .
O2 Cd1 C7 O2 -85.2(3) 2_654 .
O1 Cd1 C7 O2 -34.6(3) 2_654 .
O1 Cd1 C7 O2 177.0(4) . .
C7 Cd1 C7 O2 -61.2(2) 2_654 .
N3 Cd1 C7 C1 -102(5) 2_654 .
N3 Cd1 C7 C1 149(5) . .
O2 Cd1 C7 C1 80(5) . .
O2 Cd1 C7 C1 -5(5) 2_654 .
O1 Cd1 C7 C1 46(5) 2_654 .
O1 Cd1 C7 C1 -103(5) . .
C7 Cd1 C7 C1 19(5) 2_654 .
Cd2 O3 C8 O4 4.7(4) . .
Cd2 O3 C8 C4 -174.1(3) . .
Cd2 O4 C8 O3 -4.6(4) . .
Cd2 O4 C8 C4 174.2(3) . .
C3 C4 C8 O3 163.4(4) . .
C5 C4 C8 O3 -15.8(5) . .
C3 C4 C8 O4 -15.4(6) . .
C5 C4 C8 O4 165.4(4) . .
C3 C4 C8 Cd2 95(3) . .
C5 C4 C8 Cd2 -84(3) . .
N1 Cd2 C8 O3 -4.4(3) . .
N1 Cd2 C8 O3 105.9(2) 2_554 .
O3 Cd2 C8 O3 -150.35(19) 2_554 .
O4 Cd2 C8 O3 -100.7(2) 2_554 .
O4 Cd2 C8 O3 175.5(4) . .
C8 Cd2 C8 O3 -124.5(3) 2_554 .
N1 Cd2 C8 O4 -180.0(2) . .
N1 Cd2 C8 O4 -69.6(3) 2_554 .
O3 Cd2 C8 O4 34.1(3) 2_554 .
O3 Cd2 C8 O4 -175.5(4) . .
O4 Cd2 C8 O4 83.7(3) 2_554 .
C8 Cd2 C8 O4 60.0(2) 2_554 .
N1 Cd2 C8 C4 67(3) . .
N1 Cd2 C8 C4 177(3) 2_554 .
O3 Cd2 C8 C4 -79(3) 2_554 .
O3 Cd2 C8 C4 71(3) . .
O4 Cd2 C8 C4 -29(3) 2_554 .
O4 Cd2 C8 C4 -113(3) . .
C8 Cd2 C8 C4 -53(3) 2_554 .
C21 N3 C20 N4 0.2(4) . .
Cd1 N3 C20 N4 177.8(2) . .
C22 N4 C20 N3 0.0(4) . .
C19 N4 C20 N3 -178.9(3) . .
C20 N3 C21 C22 -0.3(4) . .
Cd1 N3 C21 C22 -178.0(3) . .
N3 C21 C22 N4 0.3(5) . .
C20 N4 C22 C21 -0.2(4) . .
C19 N4 C22 C21 178.7(3) . .
C20 N4 C19 C16 109.3(4) . .
C22 N4 C19 C16 -69.3(5) . .
N4 C19 C16 C15 -92.4(4) . .
N4 C19 C16 C17 88.6(4) . .
C17 C16 C15 C14 1.2(6) . .
C19 C16 C15 C14 -177.9(4) . .
C16 C15 C14 C13 -0.4(6) . .
C15 C14 C13 C18 -0.5(6) . .
C15 C14 C13 C12 175.8(3) . 3_635
C14 C13 C18 C17 0.5(6) . .
C12 C13 C18 C17 -175.7(4) 3_635 .
C15 C16 C17 C18 -1.1(6) . .
C19 C16 C17 C18 178.0(4) . .
C13 C18 C17 C16 0.2(6) . .
C9 N2 C12 C13 -116.0(4) . 3_635
C11 N2 C12 C13 65.2(5) . 3_635
C10 N1 C9 N2 -0.1(4) . .
Cd2 N1 C9 N2 -177.3(2) . .
C11 N2 C9 N1 -0.4(4) . .
C12 N2 C9 N1 -179.4(3) . .
C9 N1 C10 C11 0.6(4) . .
Cd2 N1 C10 C11 177.7(3) . .
N1 C10 C11 N2 -0.8(5) . .
C9 N2 C11 C10 0.7(4) . .
C12 N2 C11 C10 179.7(4) . .
C24 N5 C23 O5 -2.3(7) . .
C25 N5 C23 O5 178.3(5) . .
C26' O6 C26 N6 -7.2(8) . .
C26' O6 C26 C27' 50(5) . .
C26' N6 C26 O6 8.7(9) . .
C27 N6 C26 O6 170.7(9) . .
C27' N6 C26 O6 170.1(10) . .
C28 N6 C26 O6 -25.1(12) . .
C28' N6 C26 O6 -83(3) . .
C27 N6 C26 C26' 162.0(10) . .
C27' N6 C26 C26' 161.4(9) . .
C28 N6 C26 C26' -33.7(9) . .
C28' N6 C26 C26' -91(3) . .
C26' N6 C26 C27' -161.4(9) . .
C27 N6 C26 C27' 0.6(8) . .
C28 N6 C26 C27' 164.9(8) . .
C28' N6 C26 C27' 107(3) . .
C27 N6 C26' C26 -88(3) . .
C27' N6 C26' C26 -24.2(11) . .
C28 N6 C26' C26 146.4(9) . .
C28' N6 C26' C26 163.9(8) . .
C27 N6 C26' O6 -94(3) . .
C26 N6 C26' O6 -6.7(7) . .
C27' N6 C26' O6 -30.9(15) . .
C28 N6 C26' O6 139.7(12) . .
C28' N6 C26' O6 157.1(8) . .
C27 N6 C26' C28 126(3) . .
C26 N6 C26' C28 -146.4(9) . .
C27' N6 C26' C28 -170.6(10) . .
C28' N6 C26' C28 17.5(10) . .
O6 C26 C26' N6 -172.2(8) . .
C27' C26 C26' N6 15.2(7) . .
N6 C26 C26' O6 172.2(8) . .
C27' C26 C26' O6 -172.6(9) . .
O6 C26 C26' C28 -132.3(13) . .
N6 C26 C26' C28 39.9(10) . .
C27' C26 C26' C28 55.1(14) . .
C26 O6 C26' N6 8.4(9) . .
C26 O6 C26' C28 100.0(18) . .
C26' N6 C27' C27 -159.7(11) . .
C26 N6 C27' C27 179.3(10) . .
C28 N6 C27' C27 49(3) . .
C28' N6 C27' C27 13.1(11) . .
C26' N6 C27' C26 21.1(10) . .
C27 N6 C27' C26 -179.3(10) . .
C28 N6 C27' C26 -130(2) . .
C28' N6 C27' C26 -166.2(7) . .
O6 C26 C27' C27 -63(5) . .
C26' C26 C27' C27 -15.5(14) . .
N6 C26 C27' C27 -0.7(10) . .
O6 C26 C27' N6 -62(5) . .
C26' C26 C27' N6 -14.8(7) . .
C26 C27' C27 N6 0.6(9) . .
N6 C27' C27 C28' -17.6(14) . .
C26 C27' C27 C28' -17(2) . .
C26' N6 C27 C27' 77(3) . .
C26 N6 C27 C27' -0.8(12) . .
C28 N6 C27 C27' -163.8(10) . .
C28' N6 C27 C27' -166.2(11) . .
C26' N6 C27 C28' -116(3) . .
C26 N6 C27 C28' 165.4(8) . .
C27' N6 C27 C28' 166.2(11) . .
C28 N6 C27 C28' 2.4(10) . .
N6 C26' C28 C28' -16.6(9) . .
C26 C26' C28 C28' -57.2(16) . .
O6 C26' C28 C28' -126.1(16) . .
C26 C26' C28 N6 -40.6(10) . .
O6 C26' C28 N6 -109.6(17) . .
C27 N6 C28 C26' -165.0(10) . .
C26 N6 C28 C26' 31.4(8) . .
C27' N6 C28 C26' 157(2) . .
C28' N6 C28 C26' -162.4(10) . .
C26' N6 C28 C28' 162.4(10) . .
C27 N6 C28 C28' -2.6(10) . .
C26 N6 C28 C28' -166.3(8) . .
C27' N6 C28 C28' -41(2) . .
C26' C28 C28' N6 13.4(8) . .
C26' C28 C28' C27 15.4(13) . .
N6 C28 C28' C27 2.0(8) . .
C26' N6 C28' C28 -18.7(10) . .
C27 N6 C28' C28 177.6(9) . .
C26 N6 C28' C28 64(3) . .
C27' N6 C28' C28 167.7(8) . .
C26' N6 C28' C27 163.7(10) . .
C26 N6 C28' C27 -113(3) . .
C27' N6 C28' C27 -9.9(8) . .
C28 N6 C28' C27 -177.6(9) . .
C27' C27 C28' C28 17(2) . .
N6 C27 C28' C28 -2.2(8) . .
C27' C27 C28' N6 18.9(16) . .
